data_7701854
loop_
_publ_author_name
'Hall, Lewis'
'Milner, Lucy'
'Hart, Sam'
'Whitwood, Adrian Charles'
'Lynam, Jason Martin'
'Slattery, John M.'

_publ_section_title
;
 Solvent- and anion-dependent rearrangement of fluorinated carbene ligands
 provides access to fluorinated alkenes
;
_journal_name_full 'Dalton Transactions'
_journal_paper_doi 10.1039/C9DT04307A
_journal_year 2019
_chemical_absolute_configuration ad
_chemical_formula_moiety 'C39 H34 F3 P2 Ru, F6 P'
_chemical_formula_sum 'C39 H34 F9 P3 Ru'
_chemical_formula_weight 867.64
_space_group_crystal_system monoclinic
_space_group_IT_number 9
_space_group_name_Hall 'C -2yc'
_space_group_name_H-M_alt 'C 1 c 1'
_atom_sites_solution_hydrogens geom
_atom_sites_solution_primary dual
_audit_creation_date 2017-02-09
_audit_creation_method
;
Olex2 1.2
(compiled 2017.01.04 svn.r3372 for OlexSys, GUI svn.r5292)
;
_audit_update_record
;
2019-09-08 deposited with the CCDC.	2019-11-08 downloaded from the CCDC.
;
_cell_angle_alpha 90
_cell_angle_beta 97.2290(10)
_cell_angle_gamma 90
_cell_formula_units_Z 4
_cell_length_a 20.7451(2)
_cell_length_b 9.98170(10)
_cell_length_c 17.2999(2)
_cell_measurement_reflns_used 15496
_cell_measurement_temperature 110.00(10)
_cell_measurement_theta_max 31.8780
_cell_measurement_theta_min 3.9590
_cell_volume 3553.84(6)
_computing_cell_refinement 'CrysAlisPro 1.171.38.43d (Rigaku OD, 2015)'
_computing_data_collection 'CrysAlisPro 1.171.38.43d (Rigaku OD, 2015)'
_computing_data_reduction 'CrysAlisPro 1.171.38.43d (Rigaku OD, 2015)'
_computing_molecular_graphics 'Olex2 (Dolomanov et al., 2009)'
_computing_publication_material 'Olex2 (Dolomanov et al., 2009)'
_computing_structure_refinement 'ShelXL (Sheldrick, 2015)'
_computing_structure_solution 'ShelXT (Sheldrick, 2015)'
_diffrn_ambient_environment N~2~
_diffrn_ambient_temperature 110.00(10)
_diffrn_detector 'CCD plate'
_diffrn_detector_area_resol_mean 16.1450
_diffrn_detector_type Eos
_diffrn_measured_fraction_theta_full 0.998
_diffrn_measured_fraction_theta_max 0.998
_diffrn_measurement_details
;
List of Runs (angles in degrees, time in seconds):

  # Type    Start    End  Width  t~exp~   \w     \q     \k     \f   Frames
#--------------------------------------------------------------------------
  1  \w      5.00  94.00   1.00   32.50    --   25.70  57.00  90.00   89
  2  \w    -47.00  70.00   1.00   32.50    --   25.70 -19.00 -90.00  117
  3  \w    -43.00  47.00   1.00   32.50    --   25.70 -57.00-120.00   90
  4  \w    -82.00 -22.00   1.00   32.50    --  -25.86 123.00 -89.00   60
  5  \w    -18.00  99.00   1.00   32.50    --   25.70  19.00   0.00  117
  6  \w     -4.00  21.00   1.00   32.50    --   25.70  77.00-150.00   25
;
_diffrn_measurement_device 'four-circle diffractometer'
_diffrn_measurement_device_type 'SuperNova, Dual, Cu at zero, Eos'
_diffrn_measurement_method '\w scans'
_diffrn_orient_matrix_type 'CrysAlisPro convention (1999,Acta A55,543-557)'
_diffrn_orient_matrix_UB_11 -0.0219274000
_diffrn_orient_matrix_UB_12 0.0537959000
_diffrn_orient_matrix_UB_13 0.0027543000
_diffrn_orient_matrix_UB_21 -0.0263817000
_diffrn_orient_matrix_UB_22 -0.0423108000
_diffrn_orient_matrix_UB_23 -0.0139335000
_diffrn_orient_matrix_UB_31 -0.0032920000
_diffrn_orient_matrix_UB_32 -0.0190236000
_diffrn_orient_matrix_UB_33 0.0388312000
_diffrn_radiation_monochromator mirror
_diffrn_radiation_probe x-ray
_diffrn_radiation_type MoK\a
_diffrn_radiation_wavelength 0.71073
_diffrn_reflns_av_R_equivalents 0.0191
_diffrn_reflns_av_unetI/netI 0.0269
_diffrn_reflns_Laue_measured_fraction_full 0.998
_diffrn_reflns_Laue_measured_fraction_max 0.998
_diffrn_reflns_limit_h_max 29
_diffrn_reflns_limit_h_min -28
_diffrn_reflns_limit_k_max 14
_diffrn_reflns_limit_k_min -14
_diffrn_reflns_limit_l_max 24
_diffrn_reflns_limit_l_min -23
_diffrn_reflns_number 20324
_diffrn_reflns_point_group_measured_fraction_full 0.966
_diffrn_reflns_point_group_measured_fraction_max 0.955
_diffrn_reflns_theta_full 25.242
_diffrn_reflns_theta_max 30.031
_diffrn_reflns_theta_min 3.372
_diffrn_source 'micro-focus sealed X-ray tube'
_diffrn_source_type 'SuperNova (Mo) X-ray Source'
_exptl_absorpt_coefficient_mu 0.653
_exptl_absorpt_correction_T_max 0.944
_exptl_absorpt_correction_T_min 0.898
_exptl_absorpt_correction_type analytical
_exptl_absorpt_process_details
;
CrysAlisPro 1.171.38.43d (Rigaku Oxford Diffraction, 2015)
Analytical numeric absorption correction using a multifaceted crystal
			model based on expressions derived by R.C. Clark & J.S. Reid.
(Clark, R. C. & Reid, J. S. (1995). Acta Cryst. A51, 887-897)
Empirical absorption correction using spherical harmonics,
 implemented in SCALE3 ABSPACK scaling algorithm.
;
_exptl_crystal_colour yellow
_exptl_crystal_colour_primary yellow
_exptl_crystal_density_diffrn 1.622
_exptl_crystal_description block
_exptl_crystal_F_000 1752
_exptl_crystal_recrystallization_method DCM:Et2O
_exptl_crystal_size_max 0.255
_exptl_crystal_size_mid 0.163
_exptl_crystal_size_min 0.115
_refine_diff_density_max 0.250
_refine_diff_density_min -0.261
_refine_diff_density_rms 0.044
_refine_ls_abs_structure_details
;
 Flack x determined using 4526 quotients [(I+)-(I-)]/[(I+)+(I-)]
 (Parsons, Flack and Wagner, Acta Cryst. B69 (2013) 249-259).
;
_refine_ls_abs_structure_Flack -0.028(8)
_refine_ls_extinction_method none
_refine_ls_goodness_of_fit_ref 1.033
_refine_ls_hydrogen_treatment constr
_refine_ls_matrix_type full
_refine_ls_number_parameters 469
_refine_ls_number_reflns 9932
_refine_ls_number_restraints 2
_refine_ls_restrained_S_all 1.033
_refine_ls_R_factor_all 0.0198
_refine_ls_R_factor_gt 0.0191
_refine_ls_shift/su_max 0.001
_refine_ls_shift/su_mean 0.000
_refine_ls_structure_factor_coef Fsqd
_refine_ls_weighting_details 'w=1/[\s^2^(Fo^2^)+(0.0215P)^2^+1.0066P] where P=(Fo^2^+2Fc^2^)/3'
_refine_ls_weighting_scheme calc
_refine_ls_wR_factor_gt 0.0451
_refine_ls_wR_factor_ref 0.0455
_reflns_Friedel_coverage 0.912
_reflns_Friedel_fraction_full 0.935
_reflns_Friedel_fraction_max 0.912
_reflns_number_gt 9740
_reflns_number_total 9932
_reflns_threshold_expression 'I > 2\s(I)'
_cod_data_source_file c9dt04307a2.cif
_cod_data_source_block jml1702
_cod_database_code 7701854
_shelx_shelxl_version_number 2014/7
_chemical_oxdiff_formula C39H34F9P3Ru
_chemical_oxdiff_usercomment 'Lewis Hall lmh-3-200'
_shelx_space_group_comment
;
The symmetry employed for this shelxl refinement is uniquely defined
by the following loop, which should always be used as a source of
symmetry information in preference to the above space-group names.
They are only intended as comments.
;
_reflns_odcompleteness_completeness 99.80
_reflns_odcompleteness_iscentric 1
_reflns_odcompleteness_theta 29.97
_olex2_refinement_description
;
1. Fixed Uiso
 At 1.2 times of:
  All C(H) groups, All C(H,H) groups
2.a Secondary CH2 refined with riding coordinates:
 C26(H26A,H26B), C27(H27A,H27B)
2.b Aromatic/amide H refined with riding coordinates:
 C4(H4), C5(H5), C6(H6), C7(H7), C8(H8), C9(H9), C10(H10), C11(H11), C12(H12),
 C13(H13), C15(H15), C16(H16), C17(H17), C18(H18), C19(H19), C21(H21), C22(H22),
  C23(H23), C24(H24), C25(H25), C29(H29), C30(H30), C31(H31), C32(H32),
 C33(H33), C35(H35), C36(H36), C37(H37), C38(H38), C39(H39)
;
_olex2_date_sample_data_collection 2017-02-07
_olex2_date_sample_submission 2017-01-31
_olex2_exptl_crystal_mounting_method 'oil on micromount'
_olex2_submission_original_sample_id lmh-3-200
_olex2_submission_special_instructions 'No special instructions were received'
_oxdiff_exptl_absorpt_empirical_details
;
Empirical correction (ABSPACK) includes:
- Absorption correction using spherical harmonics
- Frame scaling
;
_oxdiff_exptl_absorpt_empirical_full_max 1.598
_oxdiff_exptl_absorpt_empirical_full_min 0.853

loop_
_space_group_symop_operation_xyz
'x, y, z'
'x, -y, z+1/2'
'x+1/2, y+1/2, z'
'x+1/2, -y+1/2, z+1/2'

loop_
_atom_site_label
_atom_site_type_symbol
_atom_site_fract_x
_atom_site_fract_y
_atom_site_fract_z
_atom_site_U_iso_or_equiv
_atom_site_adp_type
_atom_site_occupancy
_atom_site_site_symmetry_order
_atom_site_calc_flag
_atom_site_refinement_flags_posn
C1 C 0.50432(11) 0.6070(2) 0.55742(12) 0.0136(4) Uani 1 1 d .
C2 C 0.47295(11) 0.4730(2) 0.57620(12) 0.0157(4) Uani 1 1 d .
C3 C 0.40857(11) 0.4889(2) 0.60605(12) 0.0144(4) Uani 1 1 d .
C4 C 0.35282(12) 0.5119(2) 0.55371(13) 0.0198(4) Uani 1 1 d .
H4 H 0.3558 0.5195 0.5007 0.024 Uiso 1 1 calc R
C5 C 0.29325(12) 0.5235(3) 0.58094(14) 0.0228(5) Uani 1 1 d .
H5 H 0.2561 0.5397 0.5463 0.027 Uiso 1 1 calc R
C6 C 0.28884(12) 0.5110(2) 0.65995(13) 0.0205(4) Uani 1 1 d .
H6 H 0.2485 0.5164 0.6779 0.025 Uiso 1 1 calc R
C7 C 0.34442(12) 0.4906(2) 0.71229(13) 0.0220(5) Uani 1 1 d .
H7 H 0.3413 0.4831 0.7653 0.026 Uiso 1 1 calc R
C8 C 0.40455(11) 0.4813(2) 0.68552(12) 0.0186(4) Uani 1 1 d .
H8 H 0.4420 0.4701 0.7206 0.022 Uiso 1 1 calc R
C9 C 0.51904(12) 0.5035(2) 0.37917(12) 0.0188(4) Uani 1 1 d .
H9 H 0.5307 0.4167 0.3945 0.023 Uiso 1 1 calc R
C10 C 0.56040(12) 0.6016(3) 0.35074(13) 0.0201(5) Uani 1 1 d .
H10 H 0.6038 0.5894 0.3443 0.024 Uiso 1 1 calc R
C11 C 0.52411(12) 0.7198(2) 0.33414(12) 0.0194(4) Uani 1 1 d .
H11 H 0.5393 0.7988 0.3142 0.023 Uiso 1 1 calc R
C12 C 0.46017(12) 0.6971(2) 0.35320(13) 0.0184(4) Uani 1 1 d .
H12 H 0.4264 0.7591 0.3490 0.022 Uiso 1 1 calc R
C13 C 0.45727(12) 0.5624(2) 0.37984(12) 0.0178(4) Uani 1 1 d .
H13 H 0.4209 0.5204 0.3951 0.021 Uiso 1 1 calc R
C14 C 0.46139(11) 0.9475(2) 0.56516(12) 0.0144(4) Uani 1 1 d .
C15 C 0.46686(12) 1.0706(2) 0.60467(13) 0.0200(4) Uani 1 1 d .
H15 H 0.5029 1.1250 0.6019 0.024 Uiso 1 1 calc R
C16 C 0.41817(13) 1.1107(2) 0.64799(14) 0.0239(5) Uani 1 1 d .
H16 H 0.4219 1.1920 0.6744 0.029 Uiso 1 1 calc R
C17 C 0.36461(13) 1.0316(3) 0.65220(14) 0.0242(5) Uani 1 1 d .
H17 H 0.3326 1.0590 0.6818 0.029 Uiso 1 1 calc R
C18 C 0.35819(12) 0.9109(3) 0.61232(13) 0.0217(5) Uani 1 1 d .
H18 H 0.3216 0.8580 0.6146 0.026 Uiso 1 1 calc R
C19 C 0.40651(11) 0.8688(2) 0.56895(13) 0.0181(4) Uani 1 1 d .
H19 H 0.4021 0.7877 0.5423 0.022 Uiso 1 1 calc R
C20 C 0.50632(11) 1.0148(2) 0.42196(12) 0.0160(4) Uani 1 1 d .
C21 C 0.44166(11) 1.0281(2) 0.38801(13) 0.0184(4) Uani 1 1 d .
H21 H 0.4088 0.9844 0.4100 0.022 Uiso 1 1 calc R
C22 C 0.42640(13) 1.1061(2) 0.32175(13) 0.0230(5) Uani 1 1 d .
H22 H 0.3834 1.1141 0.2995 0.028 Uiso 1 1 calc R
C23 C 0.47507(15) 1.1720(2) 0.28850(14) 0.0261(5) Uani 1 1 d .
H23 H 0.4648 1.2237 0.2439 0.031 Uiso 1 1 calc R
C24 C 0.53915(14) 1.1603(2) 0.32227(15) 0.0241(5) Uani 1 1 d .
H24 H 0.5718 1.2050 0.3004 0.029 Uiso 1 1 calc R
C25 C 0.55496(12) 1.0823(2) 0.38865(14) 0.0203(4) Uani 1 1 d .
H25 H 0.5980 1.0751 0.4109 0.024 Uiso 1 1 calc R
C26 C 0.60146(11) 0.9506(2) 0.55662(13) 0.0171(4) Uani 1 1 d .
H26A H 0.6291 0.9861 0.5202 0.021 Uiso 1 1 calc R
H26B H 0.5947 1.0207 0.5936 0.021 Uiso 1 1 calc R
C27 C 0.63443(11) 0.8302(2) 0.59962(13) 0.0158(4) Uani 1 1 d .
H27A H 0.6122 0.8068 0.6438 0.019 Uiso 1 1 calc R
H27B H 0.6793 0.8514 0.6186 0.019 Uiso 1 1 calc R
C28 C 0.69659(11) 0.7254(2) 0.47309(13) 0.0147(4) Uani 1 1 d .
C29 C 0.75827(12) 0.6719(2) 0.49476(15) 0.0217(5) Uani 1 1 d .
H29 H 0.7651 0.6122 0.5363 0.026 Uiso 1 1 calc R
C30 C 0.80959(13) 0.7073(3) 0.45468(17) 0.0277(5) Uani 1 1 d .
H30 H 0.8507 0.6714 0.4694 0.033 Uiso 1 1 calc R
C31 C 0.79980(13) 0.7961(3) 0.39278(15) 0.0247(5) Uani 1 1 d .
H31 H 0.8342 0.8189 0.3657 0.030 Uiso 1 1 calc R
C32 C 0.73871(13) 0.8511(2) 0.37108(14) 0.0206(4) Uani 1 1 d .
H32 H 0.7324 0.9122 0.3303 0.025 Uiso 1 1 calc R
C33 C 0.68696(12) 0.8146(2) 0.41041(13) 0.0175(4) Uani 1 1 d .
H33 H 0.6458 0.8496 0.3950 0.021 Uiso 1 1 calc R
C34 C 0.65721(10) 0.5431(2) 0.58735(12) 0.0145(4) Uani 1 1 d .
C35 C 0.65667(11) 0.4198(2) 0.54905(13) 0.0189(4) Uani 1 1 d .
H35 H 0.6449 0.4154 0.4954 0.023 Uiso 1 1 calc R
C36 C 0.67366(13) 0.3043(2) 0.59080(15) 0.0231(5) Uani 1 1 d .
H36 H 0.6738 0.2225 0.5651 0.028 Uiso 1 1 calc R
C37 C 0.69054(14) 0.3102(2) 0.67092(15) 0.0243(5) Uani 1 1 d .
H37 H 0.7007 0.2319 0.6990 0.029 Uiso 1 1 calc R
C38 C 0.69234(13) 0.4320(3) 0.70919(14) 0.0230(5) Uani 1 1 d .
H38 H 0.7048 0.4358 0.7627 0.028 Uiso 1 1 calc R
C39 C 0.67551(11) 0.5488(2) 0.66786(13) 0.0187(4) Uani 1 1 d .
H39 H 0.6764 0.6306 0.6937 0.022 Uiso 1 1 calc R
F1 F 0.51684(7) 0.66501(13) 0.62954(7) 0.0175(3) Uani 1 1 d .
F2 F 0.51635(7) 0.40850(14) 0.63017(8) 0.0218(3) Uani 1 1 d .
F3 F 0.46646(7) 0.39222(13) 0.51189(8) 0.0208(3) Uani 1 1 d .
P1 P 0.52257(3) 0.89857(5) 0.50354(3) 0.01241(10) Uani 1 1 d .
P2 P 0.63100(3) 0.68975(5) 0.53071(3) 0.01198(10) Uani 1 1 d .
Ru1 Ru 0.52768(2) 0.67822(2) 0.46478(2) 0.01085(4) Uani 1 1 d .
F4 F 0.28082(9) 0.83783(17) 0.44258(10) 0.0357(4) Uani 1 1 d .
F5 F 0.28859(9) 0.84521(18) 0.31304(11) 0.0377(4) Uani 1 1 d .
F6 F 0.18977(8) 0.86354(17) 0.35616(9) 0.0314(3) Uani 1 1 d .
F7 F 0.21571(9) 0.67570(16) 0.29324(9) 0.0326(4) Uani 1 1 d .
F8 F 0.20800(8) 0.66854(16) 0.42263(9) 0.0287(3) Uani 1 1 d .
F9 F 0.30658(8) 0.64998(17) 0.37966(9) 0.0289(3) Uani 1 1 d .
P3 P 0.24845(3) 0.75769(6) 0.36807(3) 0.01789(11) Uani 1 1 d .

loop_
_atom_site_aniso_label
_atom_site_aniso_U_11
_atom_site_aniso_U_22
_atom_site_aniso_U_33
_atom_site_aniso_U_23
_atom_site_aniso_U_13
_atom_site_aniso_U_12
C1 0.0122(9) 0.0155(9) 0.0128(9) -0.0012(8) 0.0009(7) -0.0008(7)
C2 0.0183(10) 0.0146(9) 0.0143(9) -0.0003(7) 0.0024(7) 0.0009(8)
C3 0.0150(10) 0.0131(9) 0.0153(9) 0.0011(7) 0.0032(7) -0.0024(7)
C4 0.0199(11) 0.0236(11) 0.0156(9) 0.0031(8) 0.0010(8) -0.0015(9)
C5 0.0151(11) 0.0288(12) 0.0235(11) 0.0009(9) -0.0015(8) -0.0014(9)
C6 0.0162(10) 0.0219(11) 0.0243(11) -0.0036(9) 0.0060(9) -0.0033(8)
C7 0.0214(12) 0.0283(12) 0.0174(10) -0.0010(9) 0.0065(9) -0.0025(9)
C8 0.0175(11) 0.0249(11) 0.0133(9) 0.0018(8) 0.0010(7) 0.0004(9)
C9 0.0237(11) 0.0174(10) 0.0148(9) -0.0054(8) 0.0006(8) -0.0004(8)
C10 0.0193(11) 0.0279(12) 0.0137(9) -0.0072(9) 0.0040(8) -0.0024(9)
C11 0.0260(12) 0.0221(11) 0.0103(9) -0.0014(8) 0.0030(8) -0.0061(9)
C12 0.0204(11) 0.0210(10) 0.0127(9) -0.0025(8) -0.0024(8) 0.0001(8)
C13 0.0204(11) 0.0190(10) 0.0132(9) -0.0050(8) -0.0004(8) -0.0042(8)
C14 0.0150(9) 0.0148(9) 0.0131(9) 0.0002(7) 0.0014(7) 0.0019(7)
C15 0.0234(12) 0.0155(10) 0.0218(10) -0.0016(8) 0.0050(9) 0.0029(8)
C16 0.0305(13) 0.0205(11) 0.0214(11) -0.0033(9) 0.0056(9) 0.0086(9)
C17 0.0228(12) 0.0328(13) 0.0179(10) 0.0013(9) 0.0058(8) 0.0115(10)
C18 0.0145(10) 0.0293(12) 0.0217(11) 0.0025(9) 0.0038(8) 0.0019(9)
C19 0.0157(10) 0.0196(10) 0.0188(10) -0.0008(8) 0.0009(8) 0.0009(8)
C20 0.0198(11) 0.0117(9) 0.0170(9) 0.0005(7) 0.0048(8) 0.0015(8)
C21 0.0197(11) 0.0181(10) 0.0177(10) 0.0005(8) 0.0030(8) 0.0028(8)
C22 0.0277(13) 0.0227(11) 0.0180(10) 0.0006(9) 0.0007(9) 0.0061(9)
C23 0.0422(16) 0.0204(11) 0.0165(10) 0.0026(8) 0.0063(10) 0.0042(10)
C24 0.0347(14) 0.0163(10) 0.0234(11) 0.0030(8) 0.0116(10) -0.0023(9)
C25 0.0205(11) 0.0166(10) 0.0246(11) -0.0006(8) 0.0062(9) -0.0007(8)
C26 0.0156(10) 0.0137(9) 0.0213(10) -0.0043(8) -0.0005(8) -0.0019(8)
C27 0.0141(10) 0.0154(9) 0.0171(9) -0.0028(7) -0.0009(8) -0.0009(7)
C28 0.0137(10) 0.0131(9) 0.0180(9) -0.0025(8) 0.0044(7) -0.0009(7)
C29 0.0175(11) 0.0207(11) 0.0274(12) 0.0055(9) 0.0044(9) 0.0035(8)
C30 0.0168(12) 0.0271(12) 0.0410(14) 0.0025(11) 0.0107(10) 0.0047(9)
C31 0.0223(12) 0.0231(11) 0.0312(12) -0.0031(10) 0.0135(10) -0.0033(9)
C32 0.0257(12) 0.0184(10) 0.0191(10) 0.0000(8) 0.0081(9) -0.0041(9)
C33 0.0173(11) 0.0171(10) 0.0181(10) -0.0006(8) 0.0022(8) -0.0001(8)
C34 0.0128(9) 0.0141(9) 0.0167(9) 0.0009(7) 0.0032(7) 0.0002(7)
C35 0.0194(11) 0.0176(10) 0.0196(10) -0.0005(8) 0.0024(8) 0.0022(8)
C36 0.0279(13) 0.0143(10) 0.0281(12) -0.0002(9) 0.0073(10) 0.0015(9)
C37 0.0298(13) 0.0183(10) 0.0261(12) 0.0082(9) 0.0082(10) 0.0051(9)
C38 0.0252(12) 0.0262(12) 0.0178(10) 0.0054(9) 0.0038(9) 0.0054(10)
C39 0.0200(11) 0.0190(10) 0.0168(10) 0.0000(8) 0.0011(8) 0.0028(8)
F1 0.0186(7) 0.0222(7) 0.0118(6) -0.0033(5) 0.0026(5) -0.0034(5)
F2 0.0172(7) 0.0223(7) 0.0263(7) 0.0085(6) 0.0037(5) 0.0049(5)
F3 0.0287(8) 0.0144(6) 0.0210(6) -0.0048(5) 0.0096(5) -0.0040(5)
P1 0.0113(2) 0.0116(2) 0.0144(2) -0.00100(18) 0.00179(18) -0.00026(18)
P2 0.0108(2) 0.0121(2) 0.0131(2) -0.00081(18) 0.00139(18) -0.00014(18)
Ru1 0.01077(6) 0.01134(6) 0.01048(6) -0.00142(6) 0.00157(4) -0.00094(7)
F4 0.0366(10) 0.0367(9) 0.0309(8) -0.0106(7) -0.0067(7) -0.0044(7)
F5 0.0344(10) 0.0413(9) 0.0398(9) 0.0164(8) 0.0134(8) -0.0001(8)
F6 0.0300(9) 0.0332(8) 0.0310(8) 0.0043(7) 0.0032(7) 0.0124(7)
F7 0.0382(10) 0.0378(9) 0.0195(7) -0.0056(6) -0.0055(7) 0.0033(7)
F8 0.0238(8) 0.0370(9) 0.0260(7) 0.0088(6) 0.0058(6) -0.0016(6)
F9 0.0246(8) 0.0353(8) 0.0270(7) 0.0047(6) 0.0035(6) 0.0106(6)
P3 0.0171(3) 0.0212(3) 0.0152(2) 0.0014(2) 0.0016(2) 0.0011(2)

loop_
_atom_type_symbol
_atom_type_description
_atom_type_scat_dispersion_real
_atom_type_scat_dispersion_imag
_atom_type_scat_source
C C 0.0033 0.0016 'International Tables Vol C Tables 4.2.6.8 and 6.1.1.4'
H H 0.0000 0.0000 'International Tables Vol C Tables 4.2.6.8 and 6.1.1.4'
F F 0.0171 0.0103 'International Tables Vol C Tables 4.2.6.8 and 6.1.1.4'
P P 0.1023 0.0942 'International Tables Vol C Tables 4.2.6.8 and 6.1.1.4'
Ru Ru -1.2594 0.8363 'International Tables Vol C Tables 4.2.6.8 and 6.1.1.4'

loop_
_exptl_crystal_face_index_h
_exptl_crystal_face_index_k
_exptl_crystal_face_index_l
_exptl_crystal_face_perp_dist
1 0 0 0.0538
0 -1 5 0.1073
-1 1 -5 0.1143
-5 0 1 0.0537
-1 4 5 0.0456
1 -5 -5 0.0977
1 1 -5 0.1136
-1 2 5 0.0452
0 -5 -1 0.0969
-1 0 5 0.0781
1 2 -5 0.1162
-5 2 4 0.0408
5 -1 -1 0.0748
5 1 1 0.0554
-5 -1 0 0.0604
5 1 -2 0.0950
4 -5 0 0.1018
4 1 5 0.0702
4 1 -5 0.1056
-5 -1 -2 0.0560

loop_
_geom_angle_atom_site_label_1
_geom_angle_atom_site_label_2
_geom_angle_atom_site_label_3
_geom_angle
C2 C1 Ru1 132.25(15)
F1 C1 C2 102.21(17)
F1 C1 Ru1 125.40(15)
C3 C2 C1 113.55(18)
F2 C2 C1 107.02(17)
F2 C2 C3 110.57(17)
F3 C2 C1 109.99(17)
F3 C2 C3 109.97(18)
F3 C2 F2 105.40(17)
C4 C3 C2 119.68(19)
C8 C3 C2 120.13(19)
C8 C3 C4 120.2(2)
C3 C4 H4 120.1
C5 C4 C3 119.8(2)
C5 C4 H4 120.1
C4 C5 H5 120.0
C4 C5 C6 120.1(2)
C6 C5 H5 120.0
C5 C6 H6 119.9
C5 C6 C7 120.2(2)
C7 C6 H6 119.9
C6 C7 H7 120.0
C8 C7 C6 120.0(2)
C8 C7 H7 120.0
C3 C8 H8 120.2
C7 C8 C3 119.7(2)
C7 C8 H8 120.2
C10 C9 H9 126.2
C10 C9 Ru1 72.45(13)
C13 C9 H9 126.2
C13 C9 C10 107.6(2)
C13 C9 Ru1 70.95(12)
Ru1 C9 H9 122.1
C9 C10 H10 125.8
C9 C10 Ru1 71.17(13)
C11 C10 C9 108.4(2)
C11 C10 H10 125.8
C11 C10 Ru1 71.83(13)
Ru1 C10 H10 122.8
C10 C11 H11 126.0
C10 C11 C12 108.0(2)
C10 C11 Ru1 72.36(13)
C12 C11 H11 126.0
C12 C11 Ru1 70.01(12)
Ru1 C11 H11 123.3
C11 C12 H12 126.2
C11 C12 C13 107.6(2)
C11 C12 Ru1 73.39(12)
C13 C12 H12 126.2
C13 C12 Ru1 71.93(12)
Ru1 C12 H12 120.3
C9 C13 C12 108.4(2)
C9 C13 H13 125.8
C9 C13 Ru1 72.81(12)
C12 C13 H13 125.8
C12 C13 Ru1 71.15(12)
Ru1 C13 H13 121.9
C15 C14 P1 119.97(17)
C19 C14 C15 119.2(2)
C19 C14 P1 120.67(16)
C14 C15 H15 120.2
C16 C15 C14 119.7(2)
C16 C15 H15 120.2
C15 C16 H16 119.6
C17 C16 C15 120.7(2)
C17 C16 H16 119.6
C16 C17 H17 120.0
C16 C17 C18 120.1(2)
C18 C17 H17 120.0
C17 C18 H18 120.0
C17 C18 C19 120.0(2)
C19 C18 H18 120.0
C14 C19 H19 119.8
C18 C19 C14 120.3(2)
C18 C19 H19 119.8
C21 C20 P1 117.26(17)
C25 C20 C21 119.0(2)
C25 C20 P1 123.57(17)
C20 C21 H21 119.8
C22 C21 C20 120.4(2)
C22 C21 H21 119.8
C21 C22 H22 119.8
C21 C22 C23 120.4(2)
C23 C22 H22 119.8
C22 C23 H23 120.2
C24 C23 C22 119.6(2)
C24 C23 H23 120.2
C23 C24 H24 119.7
C23 C24 C25 120.5(2)
C25 C24 H24 119.7
C20 C25 H25 119.9
C24 C25 C20 120.2(2)
C24 C25 H25 119.9
H26A C26 H26B 108.2
C27 C26 H26A 109.8
C27 C26 H26B 109.8
C27 C26 P1 109.55(15)
P1 C26 H26A 109.8
P1 C26 H26B 109.8
C26 C27 H27A 110.1
C26 C27 H27B 110.1
C26 C27 P2 107.82(14)
H27A C27 H27B 108.5
P2 C27 H27A 110.1
P2 C27 H27B 110.1
C29 C28 C33 119.3(2)
C29 C28 P2 120.14(17)
C33 C28 P2 120.37(17)
C28 C29 H29 119.9
C30 C29 C28 120.3(2)
C30 C29 H29 119.9
C29 C30 H30 119.9
C31 C30 C29 120.2(2)
C31 C30 H30 119.9
C30 C31 H31 119.9
C30 C31 C32 120.1(2)
C32 C31 H31 119.9
C31 C32 H32 120.0
C31 C32 C33 119.9(2)
C33 C32 H32 120.0
C28 C33 H33 119.9
C32 C33 C28 120.2(2)
C32 C33 H33 119.9
C35 C34 C39 119.6(2)
C35 C34 P2 118.20(16)
C39 C34 P2 122.18(16)
C34 C35 H35 120.0
C36 C35 C34 120.0(2)
C36 C35 H35 120.0
C35 C36 H36 119.9
C35 C36 C37 120.2(2)
C37 C36 H36 119.9
C36 C37 H37 119.9
C38 C37 C36 120.2(2)
C38 C37 H37 119.9
C37 C38 H38 119.9
C37 C38 C39 120.1(2)
C39 C38 H38 119.9
C34 C39 H39 120.1
C38 C39 C34 119.8(2)
C38 C39 H39 120.1
C14 P1 C20 101.97(10)
C14 P1 C26 105.80(10)
C14 P1 Ru1 119.10(7)
C20 P1 C26 105.74(11)
C20 P1 Ru1 113.09(7)
C26 P1 Ru1 110.03(7)
C27 P2 Ru1 108.53(7)
C28 P2 C27 103.65(10)
C28 P2 Ru1 116.89(7)
C34 P2 C27 106.39(10)
C34 P2 C28 105.11(10)
C34 P2 Ru1 115.23(7)
C1 Ru1 C9 104.96(9)
C1 Ru1 C10 138.18(8)
C1 Ru1 C11 159.09(9)
C1 Ru1 C12 124.55(9)
C1 Ru1 C13 98.45(9)
C1 Ru1 P1 94.98(7)
C1 Ru1 P2 85.41(7)
C9 Ru1 C10 36.38(9)
C9 Ru1 C11 60.49(8)
C9 Ru1 P1 156.29(6)
C9 Ru1 P2 110.64(6)
C10 Ru1 P1 126.65(7)
C10 Ru1 P2 94.87(6)
C11 Ru1 C10 35.81(9)
C11 Ru1 P1 96.72(6)
C11 Ru1 P2 113.12(6)
C12 Ru1 C9 61.08(8)
C12 Ru1 C10 60.62(9)
C12 Ru1 C11 36.60(9)
C12 Ru1 C13 36.92(8)
C12 Ru1 P1 97.08(6)
C12 Ru1 P2 149.69(7)
C13 Ru1 C9 36.24(8)
C13 Ru1 C10 60.45(9)
C13 Ru1 C11 60.80(8)
C13 Ru1 P1 128.95(6)
C13 Ru1 P2 146.62(6)
P2 Ru1 P1 83.233(19)
F4 P3 F5 90.53(11)
F4 P3 F6 90.51(9)
F4 P3 F7 179.54(11)
F4 P3 F8 90.05(9)
F4 P3 F9 90.10(9)
F5 P3 F6 90.41(10)
F5 P3 F7 89.86(10)
F5 P3 F8 179.38(11)
F5 P3 F9 90.06(9)
F6 P3 F7 89.71(9)
F6 P3 F8 89.78(9)
F6 P3 F9 179.22(10)
F7 P3 F8 89.55(9)
F7 P3 F9 89.67(9)
F8 P3 F9 89.74(9)

loop_
_geom_bond_atom_site_label_1
_geom_bond_atom_site_label_2
_geom_bond_distance
C1 C2 1.540(3)
C1 F1 1.370(2)
C1 Ru1 1.872(2)
C2 C3 1.500(3)
C2 F2 1.373(2)
C2 F3 1.367(2)
C3 C4 1.395(3)
C3 C8 1.390(3)
C4 H4 0.9300
C4 C5 1.382(3)
C5 H5 0.9300
C5 C6 1.387(3)
C6 H6 0.9300
C6 C7 1.389(3)
C7 H7 0.9300
C7 C8 1.387(3)
C8 H8 0.9300
C9 H9 0.9300
C9 C10 1.429(3)
C9 C13 1.411(3)
C9 Ru1 2.280(2)
C10 H10 0.9300
C10 C11 1.410(4)
C10 Ru1 2.297(2)
C11 H11 0.9300
C11 C12 1.425(3)
C11 Ru1 2.290(2)
C12 H12 0.9300
C12 C13 1.426(3)
C12 Ru1 2.246(2)
C13 H13 0.9300
C13 Ru1 2.256(2)
C14 C15 1.403(3)
C14 C19 1.392(3)
C14 P1 1.824(2)
C15 H15 0.9300
C15 C16 1.390(3)
C16 H16 0.9300
C16 C17 1.373(4)
C17 H17 0.9300
C17 C18 1.387(4)
C18 H18 0.9300
C18 C19 1.390(3)
C19 H19 0.9300
C20 C21 1.401(3)
C20 C25 1.397(3)
C20 P1 1.825(2)
C21 H21 0.9300
C21 C22 1.389(3)
C22 H22 0.9300
C22 C23 1.389(4)
C23 H23 0.9300
C23 C24 1.388(4)
C24 H24 0.9300
C24 C25 1.392(3)
C25 H25 0.9300
C26 H26A 0.9700
C26 H26B 0.9700
C26 C27 1.529(3)
C26 P1 1.848(2)
C27 H27A 0.9700
C27 H27B 0.9700
C27 P2 1.836(2)
C28 C29 1.394(3)
C28 C33 1.398(3)
C28 P2 1.820(2)
C29 H29 0.9300
C29 C30 1.388(4)
C30 H30 0.9300
C30 C31 1.385(4)
C31 H31 0.9300
C31 C32 1.389(4)
C32 H32 0.9300
C32 C33 1.390(3)
C33 H33 0.9300
C34 C35 1.397(3)
C34 C39 1.398(3)
C34 P2 1.807(2)
C35 H35 0.9300
C35 C36 1.382(3)
C36 H36 0.9300
C36 C37 1.388(4)
C37 H37 0.9300
C37 C38 1.383(4)
C38 H38 0.9300
C38 C39 1.389(3)
C39 H39 0.9300
P1 Ru1 2.3057(5)
P2 Ru1 2.3007(5)
F4 P3 1.5920(17)
F5 P3 1.6006(18)
F6 P3 1.6055(17)
F7 P3 1.6080(16)
F8 P3 1.6083(16)
F9 P3 1.6092(16)

loop_
_exptl_oxdiff_crystal_face_indexfrac_h
_exptl_oxdiff_crystal_face_indexfrac_k
_exptl_oxdiff_crystal_face_indexfrac_l
_exptl_oxdiff_crystal_face_x
_exptl_oxdiff_crystal_face_y
_exptl_oxdiff_crystal_face_z
1.0000 -0.0000 -0.0000 -0.0219 -0.0264 -0.0033
0.0003 -1.0000 5.0000 -0.0400 -0.0274 0.2132
-1.0003 1.0000 -5.0000 0.0620 0.0537 -0.2099
-4.9999 0.0000 1.0000 0.1124 0.1180 0.0553
-0.9995 4.0000 5.0000 0.2509 -0.2125 0.1214
0.9995 -5.0000 -5.0000 -0.3047 0.2549 -0.1023
0.9997 1.0000 -5.0000 0.0181 0.0010 -0.2165
-0.9996 2.0000 5.0000 0.1433 -0.1279 0.1594
-0.0002 -5.0000 -1.0000 -0.2717 0.2255 0.0563
-0.9997 -0.0000 5.0000 0.0357 -0.0433 0.1974
0.9997 2.0000 -5.0000 0.0719 -0.0413 -0.2355
-4.9996 2.0000 4.0000 0.2282 -0.0085 0.1337
4.9998 -1.0000 -1.0000 -0.1662 -0.0757 -0.0363
5.0000 1.0000 1.0000 -0.0531 -0.1882 0.0033
-5.0000 -1.0000 0.0000 0.0558 0.1742 0.0355
4.9998 1.0000 -2.0000 -0.0613 -0.1463 -0.1131
3.9998 -5.0000 -0.0000 -0.3567 0.1060 0.0820
4.0003 1.0000 5.0000 -0.0201 -0.2175 0.1620
3.9997 1.0000 -5.0000 -0.0477 -0.0782 -0.2263
-5.0001 -1.0000 -1.9999 0.0503 0.2021 -0.0422
